data_7240064
loop_
_publ_author_name
'Odounga Odounga, Jean-Eudes'
'B\'athori, Nikoletta B.'

_publ_section_title
;
 Systematic comparison of racemic and enantiopure multicomponent crystals
 of phenylsuccinic acid---the role of chirality
;
_journal_name_full CrystEngComm
_journal_paper_doi 10.1039/D0CE00072H
_journal_year 2020
_chemical_formula_sum 'C44 H48 N2 O12'
_chemical_formula_weight 796.84
_chemical_melting_point 407.91
_space_group_crystal_system monoclinic
_space_group_IT_number 14
_space_group_name_Hall '-P 2ybc'
_space_group_name_H-M_alt 'P 1 21/c 1'
_atom_sites_solution_hydrogens mixed
_audit_creation_method SHELXL-2016/4
_audit_update_record
;
2020-01-09 deposited with the CCDC.	2020-02-14 downloaded from the CCDC.
;
_cell_angle_alpha 90
_cell_angle_beta 103.42(3)
_cell_angle_gamma 90
_cell_formula_units_Z 4
_cell_length_a 12.222(2)
_cell_length_b 14.926(3)
_cell_length_c 22.984(5)
_cell_measurement_reflns_used 5893
_cell_measurement_temperature 173(2)
_cell_measurement_theta_max 26.66
_cell_measurement_theta_min 2.21
_cell_volume 4078.4(15)
_computing_structure_refinement 'SHELXL-2016/4 (Sheldrick, 2016)'
_diffrn_ambient_temperature 173(2)
_diffrn_measured_fraction_theta_full 1.000
_diffrn_measured_fraction_theta_max 0.996
_diffrn_measurement_device_type Bruker
_diffrn_radiation_type MoK\a
_diffrn_radiation_wavelength 0.71073
_diffrn_reflns_av_R_equivalents 0.0506
_diffrn_reflns_av_unetI/netI 0.0382
_diffrn_reflns_Laue_measured_fraction_full 1.000
_diffrn_reflns_Laue_measured_fraction_max 0.996
_diffrn_reflns_limit_h_max 15
_diffrn_reflns_limit_h_min -14
_diffrn_reflns_limit_k_max 19
_diffrn_reflns_limit_k_min -19
_diffrn_reflns_limit_l_max 29
_diffrn_reflns_limit_l_min -29
_diffrn_reflns_number 51410
_diffrn_reflns_point_group_measured_fraction_full 1.000
_diffrn_reflns_point_group_measured_fraction_max 0.996
_diffrn_reflns_theta_full 25.242
_diffrn_reflns_theta_max 27.610
_diffrn_reflns_theta_min 1.640
_exptl_absorpt_coefficient_mu 0.095
_exptl_absorpt_correction_T_max 1.000
_exptl_absorpt_correction_T_min 0.881
_exptl_absorpt_correction_type multi-scan
_exptl_absorpt_process_details SADABS
_exptl_crystal_colour colorless
_exptl_crystal_density_diffrn 1.298
_exptl_crystal_description rods
_exptl_crystal_F_000 1688
_exptl_crystal_recrystallization_method 'Re-crystallisation from solvent: 3,5-lutidine'
_exptl_crystal_size_max 0.240
_exptl_crystal_size_mid 0.200
_exptl_crystal_size_min 0.100
_refine_diff_density_max 0.933
_refine_diff_density_min -0.432
_refine_diff_density_rms 0.053
_refine_ls_extinction_method none
_refine_ls_goodness_of_fit_ref 1.030
_refine_ls_hydrogen_treatment mixed
_refine_ls_matrix_type full
_refine_ls_number_parameters 609
_refine_ls_number_reflns 9432
_refine_ls_number_restraints 0
_refine_ls_restrained_S_all 1.030
_refine_ls_R_factor_all 0.1101
_refine_ls_R_factor_gt 0.0696
_refine_ls_shift/su_max 0.000
_refine_ls_shift/su_mean 0.000
_refine_ls_structure_factor_coef Fsqd
_refine_ls_weighting_details 'w=1/[\s^2^(Fo^2^)+(0.0699P)^2^+4.2608P] where P=(Fo^2^+2Fc^2^)/3'
_refine_ls_weighting_scheme calc
_refine_ls_wR_factor_gt 0.1655
_refine_ls_wR_factor_ref 0.1906
_reflns_Friedel_coverage 0.000
_reflns_number_gt 6132
_reflns_number_total 9432
_reflns_threshold_expression 'I > 2\s(I)'
_cod_data_source_file d0ce00072h2.cif
_cod_data_source_block racpsa-35lut
_cod_original_sg_symbol_H-M 'P 21/c'
_cod_database_code 7240064
_shelx_shelxl_version_number 2016/4
_shelx_space_group_comment
;
The symmetry employed for this shelxl refinement is uniquely defined
by the following loop, which should always be used as a source of
symmetry information in preference to the above space-group names.
They are only intended as comments.
;
_shelx_estimated_absorpt_t_min 0.978
_shelx_estimated_absorpt_t_max 0.991

loop_
_space_group_symop_operation_xyz
'x, y, z'
'-x, y+1/2, -z+1/2'
'-x, -y, -z'
'x, -y-1/2, z-1/2'

loop_
_atom_site_label
_atom_site_type_symbol
_atom_site_fract_x
_atom_site_fract_y
_atom_site_fract_z
_atom_site_U_iso_or_equiv
_atom_site_adp_type
_atom_site_occupancy
_atom_site_site_symmetry_order
_atom_site_calc_flag
_atom_site_refinement_flags_posn
_atom_site_refinement_flags_adp
_atom_site_refinement_flags_occupancy
_atom_site_disorder_assembly
_atom_site_disorder_group
C9 C 0.0539(2) 0.38202(19) 0.39626(11) 0.0354(6) Uani 1 1 d . . . . .
O10 O -0.03250(16) 0.38107(17) 0.41422(9) 0.0535(6) Uani 1 1 d . . . . .
O11 O 0.15021(14) 0.38700(14) 0.43105(8) 0.0392(5) Uani 1 1 d . . . . .
C12 C 0.1070(2) 0.34278(19) 0.23693(10) 0.0340(6) Uani 1 1 d . . . . .
O13 O 0.19314(15) 0.34255(17) 0.21903(8) 0.0527(6) Uani 1 1 d . . . . .
O14 O 0.01001(14) 0.34131(13) 0.20226(7) 0.0358(4) Uani 1 1 d . . . . .
N15 N 0.12226(18) 0.39113(14) 0.54659(9) 0.0311(5) Uani 1 1 d . . . . .
H15 H 0.131(2) 0.3926(19) 0.5078(14) 0.043(8) Uiso 1 1 d . . . . .
C16 C 0.0182(2) 0.38272(17) 0.55498(11) 0.0315(5) Uani 1 1 d . . . . .
H16 H -0.044258 0.379708 0.521546 0.038 Uiso 1 1 calc R U . . .
C17 C 0.0012(2) 0.37839(17) 0.61272(11) 0.0317(5) Uani 1 1 d . . . . .
C18 C 0.0952(2) 0.38443(18) 0.65964(11) 0.0337(6) Uani 1 1 d . . . . .
H18 H 0.085805 0.381457 0.699485 0.040 Uiso 1 1 calc R U . . .
C19 C 0.2036(2) 0.39478(18) 0.65022(11) 0.0336(6) Uani 1 1 d . . . . .
C20 C 0.2136(2) 0.39712(18) 0.59172(11) 0.0339(6) Uani 1 1 d . . . . .
H20 H 0.285788 0.403033 0.583367 0.041 Uiso 1 1 calc R U . . .
C21 C -0.1150(2) 0.3660(2) 0.62256(13) 0.0430(7) Uani 1 1 d . . . . .
H21A H -0.112709 0.371068 0.665335 0.065 Uiso 1 1 calc R U . . .
H21C H -0.143316 0.306598 0.608225 0.065 Uiso 1 1 calc R U . . .
H21B H -0.164991 0.412134 0.600529 0.065 Uiso 1 1 calc R U . . .
C22 C 0.3049(2) 0.4047(2) 0.70102(13) 0.0517(8) Uani 1 1 d . . . . .
H22C H 0.373133 0.394653 0.686461 0.077 Uiso 1 1 calc R U . . .
H22B H 0.301207 0.360742 0.732168 0.077 Uiso 1 1 calc R U . . .
H22A H 0.306456 0.465302 0.717652 0.077 Uiso 1 1 calc R U . . .
N23 N 0.03189(19) 0.34688(15) 0.08714(9) 0.0338(5) Uani 1 1 d . . . . .
H23 H 0.025(2) 0.345(2) 0.1262(14) 0.047(8) Uiso 1 1 d . . . . .
C24 C -0.0587(2) 0.35131(19) 0.04174(12) 0.0386(6) Uani 1 1 d . . . . .
H24 H -0.131405 0.355384 0.049737 0.046 Uiso 1 1 calc R U . . .
C25 C -0.0478(2) 0.3500(2) -0.01651(11) 0.0407(7) Uani 1 1 d . . . . .
C26 C 0.0605(2) 0.3429(2) -0.02540(11) 0.0405(7) Uani 1 1 d . . . . .
H26 H 0.070387 0.340440 -0.065174 0.049 Uiso 1 1 calc R U . . .
C27 C 0.1547(2) 0.33918(18) 0.02170(11) 0.0341(6) Uani 1 1 d . . . . .
C28 C 0.1366(2) 0.34145(17) 0.07896(11) 0.0326(6) Uani 1 1 d . . . . .
H28 H 0.198767 0.339144 0.112568 0.039 Uiso 1 1 calc R U . . .
C29 C -0.1494(3) 0.3545(3) -0.06799(14) 0.0661(11) Uani 1 1 d . . . . .
H29C H -0.217226 0.341719 -0.053559 0.099 Uiso 1 1 calc R U . . .
H29A H -0.142062 0.310210 -0.098303 0.099 Uiso 1 1 calc R U . . .
H29B H -0.155222 0.414620 -0.085635 0.099 Uiso 1 1 calc R U . . .
C30 C 0.2715(2) 0.3304(2) 0.01219(13) 0.0501(8) Uani 1 1 d . . . . .
H30C H 0.290915 0.384602 -0.007230 0.075 Uiso 1 1 calc R U . . .
H30B H 0.275110 0.278314 -0.013286 0.075 Uiso 1 1 calc R U . . .
H30A H 0.324788 0.322389 0.050881 0.075 Uiso 1 1 calc R U . . .
C1A C 0.1199(3) 0.3285(3) 0.30529(14) 0.0268(12) Uani 0.706(10) 1 d . . P A 1
H1A H 0.198204 0.346177 0.325904 0.032 Uiso 0.706(10) 1 calc R U P A 1
C2A C 0.1058(6) 0.2304(3) 0.3181(2) 0.0251(10) Uani 0.706(10) 1 d . . P A 1
C3A C 0.2005(6) 0.1799(5) 0.3429(3) 0.0288(13) Uani 0.706(10) 1 d . . P A 1
H3A H 0.271507 0.208947 0.353394 0.035 Uiso 0.706(10) 1 calc R U P A 1
C4A C 0.1953(9) 0.0898(8) 0.3528(6) 0.0325(17) Uani 0.706(10) 1 d . . P A 1
H4A H 0.260871 0.058204 0.372691 0.039 Uiso 0.706(10) 1 calc R U P A 1
C5A C 0.0935(14) 0.0443(10) 0.3337(9) 0.0409(17) Uani 0.706(10) 1 d . . P A 1
H5A H 0.092003 -0.019239 0.335803 0.049 Uiso 0.706(10) 1 calc R U P A 1
C6A C -0.0094(3) 0.0930(2) 0.31084(12) 0.0416(7) Uani 1 1 d . . . . .
H6A H -0.080528 0.063986 0.300786 0.050 Uiso 1 1 calc R U . A 1
C7A C 0.0020(7) 0.1881(6) 0.3042(4) 0.0309(16) Uani 0.706(10) 1 d . . P A 1
H7A H -0.063694 0.223013 0.289804 0.037 Uiso 0.706(10) 1 calc R U P A 1
C8A C 0.0393(3) 0.3887(4) 0.32869(15) 0.0313(12) Uani 0.706(10) 1 d . . P A 1
H8A1 H -0.038944 0.372182 0.308839 0.038 Uiso 0.706(10) 1 calc R U P A 1
H8A2 H 0.051395 0.451554 0.317994 0.038 Uiso 0.706(10) 1 calc R U P A 1
C1B C 0.0411(9) 0.3339(10) 0.3265(7) 0.069(5) Uani 0.294(10) 1 d . . P A 2
H1B H -0.036790 0.347197 0.302987 0.082 Uiso 0.294(10) 1 calc R U P A 2
C2B C 0.0563(15) 0.2322(10) 0.3246(6) 0.034(3) Uani 0.294(10) 1 d . . P A 2
C3B C 0.1625(16) 0.1997(12) 0.3424(8) 0.032(4) Uani 0.294(10) 1 d . . P A 2
H3B H 0.226011 0.237952 0.353936 0.039 Uiso 0.294(10) 1 calc R U P A 2
C4B C 0.173(3) 0.105(3) 0.3428(15) 0.043(6) Uani 0.294(10) 1 d . . P A 2
H4B H 0.243799 0.076097 0.347585 0.052 Uiso 0.294(10) 1 calc R U P A 2
C5B C 0.076(4) 0.057(3) 0.336(2) 0.0409(17) Uani 0.294(10) 1 d . . P A 2
H5B H 0.076170 -0.002997 0.350242 0.049 Uiso 0.294(10) 1 calc R U P A 2
C7B C -0.0339(16) 0.1739(19) 0.3036(12) 0.040(5) Uani 0.294(10) 1 d . . P A 2
H7B H -0.107524 0.194254 0.285432 0.048 Uiso 0.294(10) 1 calc R U P A 2
C8B C 0.1164(10) 0.3894(11) 0.3023(6) 0.058(4) Uani 0.294(10) 1 d . . P A 2
H8B1 H 0.194190 0.386808 0.327132 0.069 Uiso 0.294(10) 1 calc R U P A 2
H8B2 H 0.090842 0.452554 0.298280 0.069 Uiso 0.294(10) 1 calc R U P A 2
C1X C -0.4245(2) 0.32330(19) 0.21741(11) 0.0332(6) Uani 1 1 d . . . . .
H1X H -0.386682 0.342992 0.258779 0.040 Uiso 1 1 calc R U . . .
C2X C -0.40217(19) 0.22294(17) 0.21102(11) 0.0312(5) Uani 1 1 d . . . . .
C3X C -0.3547(2) 0.1725(2) 0.26084(13) 0.0426(7) Uani 1 1 d . . . . .
H3X H -0.335295 0.200101 0.299087 0.051 Uiso 1 1 calc R U . . .
C4X C -0.3352(3) 0.0814(2) 0.25532(16) 0.0547(8) Uani 1 1 d . . . . .
H4X H -0.304682 0.046743 0.289957 0.066 Uiso 1 1 calc R U . . .
C5X C -0.3600(3) 0.0411(2) 0.19965(17) 0.0539(8) Uani 1 1 d . . . . .
H5X H -0.345513 -0.020895 0.195769 0.065 Uiso 1 1 calc R U . . .
H14Y H 0.287(3) 0.385(2) 0.4236(16) 0.068(11) Uiso 1 1 d . . . . .
H14X H -0.667(3) 0.329(3) 0.2432(17) 0.078(12) Uiso 1 1 d . . . . .
H11Y H 0.823(3) 0.380(3) 0.3868(17) 0.076(12) Uiso 1 1 d . . . . .
H11X H -0.115(4) 0.343(3) 0.2148(18) 0.091(13) Uiso 1 1 d . . . . .
C6X C -0.4058(3) 0.0915(2) 0.15000(15) 0.0506(8) Uani 1 1 d . . . . .
H6X H -0.422582 0.064238 0.111617 0.061 Uiso 1 1 calc R U . . .
C7X C -0.4278(2) 0.1813(2) 0.15531(12) 0.0419(7) Uani 1 1 d . . . . .
H7X H -0.460714 0.215052 0.120633 0.050 Uiso 1 1 calc R U . . .
C8X C -0.3815(2) 0.38013(19) 0.17258(12) 0.0356(6) Uani 1 1 d . . . . .
H8XB H -0.431551 0.370932 0.132505 0.043 Uiso 1 1 calc R U . . .
H8XA H -0.386853 0.443998 0.183201 0.043 Uiso 1 1 calc R U . . .
C9X C -0.2626(2) 0.36095(17) 0.16886(11) 0.0306(5) Uani 1 1 d . . . . .
O10X O -0.23465(15) 0.35965(14) 0.12198(8) 0.0427(5) Uani 1 1 d . . . . .
O11X O -0.19149(15) 0.35071(15) 0.22092(8) 0.0427(5) Uani 1 1 d . . . . .
C12X C -0.5511(2) 0.33923(18) 0.20750(11) 0.0324(6) Uani 1 1 d . . . . .
O13X O -0.60821(16) 0.3651(2) 0.16092(9) 0.0663(8) Uani 1 1 d . . . . .
O14X O -0.59108(16) 0.32059(15) 0.25419(8) 0.0410(5) Uani 1 1 d . . . . .
C1Y C 0.5432(2) 0.3442(3) 0.46297(14) 0.0557(9) Uani 1 1 d . . . . .
H1Y H 0.595978 0.354689 0.502668 0.067 Uiso 1 1 calc R U . . .
C2Y C 0.5481(2) 0.2417(2) 0.44810(15) 0.0487(8) Uani 1 1 d . . . . .
C3Y C 0.5097(2) 0.2049(2) 0.39095(14) 0.0490(8) Uani 1 1 d . . . . .
H3Y H 0.481600 0.243147 0.357804 0.059 Uiso 1 1 calc R U . . .
C4Y C 0.5127(2) 0.1133(2) 0.38250(13) 0.0444(7) Uani 1 1 d . . . . .
H4Y H 0.486757 0.088360 0.343709 0.053 Uiso 1 1 calc R U . . .
C5Y C 0.5534(2) 0.0586(2) 0.43079(14) 0.0463(7) Uani 1 1 d . . . . .
H5Y H 0.554968 -0.004490 0.425519 0.056 Uiso 1 1 calc R U . . .
C6Y C 0.5918(2) 0.0952(2) 0.48671(13) 0.0474(7) Uani 1 1 d . . . . .
H6Y H 0.619858 0.057098 0.519950 0.057 Uiso 1 1 calc R U . . .
C7Y C 0.5900(2) 0.1856(2) 0.49486(13) 0.0470(7) Uani 1 1 d . . . . .
H7Y H 0.618298 0.209961 0.533631 0.056 Uiso 1 1 calc R U . . .
C8Y C 0.5883(2) 0.3910(3) 0.41803(14) 0.0586(9) Uani 1 1 d . . . . .
H8YA H 0.572847 0.455912 0.419973 0.070 Uiso 1 1 calc R U . . .
H8YB H 0.549813 0.369319 0.377785 0.070 Uiso 1 1 calc R U . . .
C9Y C 0.7127(2) 0.37686(19) 0.42704(12) 0.0366(6) Uani 1 1 d . . . . .
O10Y O 0.77254(17) 0.3662(2) 0.47463(10) 0.0802(9) Uani 1 1 d . . . . .
O11Y O 0.74873(18) 0.38394(18) 0.37752(9) 0.0560(6) Uani 1 1 d . . . . .
C12Y C 0.4258(2) 0.3743(2) 0.46804(13) 0.0411(7) Uani 1 1 d . . . . .
O13Y O 0.40137(17) 0.38649(18) 0.51516(9) 0.0607(7) Uani 1 1 d . . . . .
O14Y O 0.35320(16) 0.37683(15) 0.41619(8) 0.0449(5) Uani 1 1 d . . . . .

loop_
_atom_site_aniso_label
_atom_site_aniso_U_11
_atom_site_aniso_U_22
_atom_site_aniso_U_33
_atom_site_aniso_U_23
_atom_site_aniso_U_13
_atom_site_aniso_U_12
C9 0.0380(14) 0.0466(16) 0.0226(12) -0.0023(11) 0.0088(11) 0.0025(12)
O10 0.0266(10) 0.0970(18) 0.0371(11) -0.0023(11) 0.0077(8) -0.0040(10)
O11 0.0266(9) 0.0639(13) 0.0310(9) 0.0022(9) 0.0144(7) 0.0044(9)
C12 0.0338(13) 0.0487(16) 0.0202(11) -0.0006(10) 0.0077(10) 0.0058(11)
O13 0.0247(9) 0.1040(19) 0.0302(10) 0.0051(10) 0.0083(8) -0.0011(10)
O14 0.0258(9) 0.0563(12) 0.0285(9) 0.0084(8) 0.0131(7) 0.0065(8)
N15 0.0390(12) 0.0341(12) 0.0234(10) -0.0021(8) 0.0137(9) -0.0028(9)
C16 0.0333(13) 0.0321(14) 0.0304(12) -0.0014(10) 0.0099(10) -0.0018(10)
C17 0.0356(13) 0.0295(13) 0.0339(13) 0.0006(10) 0.0163(11) -0.0009(10)
C18 0.0412(14) 0.0382(15) 0.0254(12) 0.0003(10) 0.0154(11) 0.0009(11)
C19 0.0368(14) 0.0359(14) 0.0297(12) -0.0008(10) 0.0106(11) -0.0001(11)
C20 0.0326(13) 0.0378(14) 0.0340(13) -0.0036(11) 0.0137(11) -0.0033(11)
C21 0.0380(15) 0.0547(18) 0.0408(15) -0.0018(13) 0.0182(12) -0.0031(13)
C22 0.0419(16) 0.074(2) 0.0381(15) -0.0015(15) 0.0062(13) -0.0004(15)
N23 0.0427(13) 0.0389(13) 0.0231(10) 0.0022(9) 0.0142(9) 0.0027(10)
C24 0.0363(14) 0.0502(17) 0.0337(13) 0.0046(12) 0.0171(11) 0.0040(12)
C25 0.0323(14) 0.0625(19) 0.0290(13) 0.0059(12) 0.0105(11) -0.0002(13)
C26 0.0354(14) 0.066(2) 0.0231(12) -0.0010(12) 0.0136(10) -0.0032(13)
C27 0.0347(13) 0.0427(15) 0.0264(12) -0.0021(11) 0.0103(10) -0.0009(11)
C28 0.0383(14) 0.0355(14) 0.0243(11) 0.0006(10) 0.0078(10) 0.0006(11)
C29 0.0339(16) 0.130(3) 0.0357(16) 0.0126(19) 0.0098(13) -0.0005(18)
C30 0.0363(15) 0.081(2) 0.0345(14) -0.0070(15) 0.0114(12) -0.0029(15)
C1A 0.0246(19) 0.037(3) 0.0208(16) -0.0005(15) 0.0093(13) 0.0025(16)
C2A 0.024(3) 0.030(2) 0.0223(19) 0.0015(16) 0.008(2) 0.000(2)
C3A 0.027(3) 0.032(4) 0.029(2) -0.001(2) 0.009(2) 0.006(3)
C4A 0.031(5) 0.032(4) 0.036(4) 0.002(3) 0.010(3) 0.011(3)
C5A 0.045(6) 0.024(5) 0.062(3) -0.008(3) 0.031(3) 0.005(3)
C6A 0.0444(17) 0.0447(18) 0.0407(15) -0.0045(13) 0.0200(13) -0.0058(13)
C7A 0.028(4) 0.034(4) 0.028(2) 0.000(3) 0.000(3) -0.006(3)
C8A 0.033(2) 0.042(3) 0.0196(17) -0.0030(16) 0.0082(14) 0.0063(19)
C1B 0.020(5) 0.029(7) 0.145(14) 0.017(7) -0.004(6) 0.004(5)
C2B 0.021(7) 0.035(6) 0.045(7) 0.013(5) 0.004(6) -0.001(6)
C3B 0.033(11) 0.028(9) 0.039(7) 0.000(6) 0.017(8) 0.003(7)
C4B 0.028(9) 0.065(15) 0.036(10) 0.009(8) 0.008(7) 0.034(8)
C5B 0.045(6) 0.024(5) 0.062(3) -0.008(3) 0.031(3) 0.005(3)
C7B 0.030(10) 0.047(9) 0.034(6) -0.004(5) -0.012(8) -0.022(8)
C8B 0.041(6) 0.038(9) 0.097(10) 0.003(6) 0.021(6) -0.002(5)
C1X 0.0228(12) 0.0496(16) 0.0271(12) 0.0014(11) 0.0053(9) 0.0018(11)
C2X 0.0228(11) 0.0349(14) 0.0369(13) 0.0037(11) 0.0090(10) -0.0023(10)
C3X 0.0382(15) 0.0472(17) 0.0402(15) 0.0057(13) 0.0043(12) 0.0026(13)
C4X 0.0483(18) 0.0487(19) 0.066(2) 0.0222(16) 0.0111(16) 0.0082(15)
C5X 0.0443(17) 0.0364(17) 0.087(3) -0.0035(16) 0.0274(17) -0.0025(13)
C6X 0.0499(18) 0.0521(19) 0.0552(18) -0.0096(15) 0.0229(15) -0.0082(15)
C7X 0.0429(15) 0.0448(17) 0.0389(15) 0.0017(12) 0.0114(12) -0.0070(13)
C8X 0.0297(13) 0.0416(16) 0.0368(14) 0.0047(11) 0.0100(11) 0.0026(11)
C9X 0.0261(12) 0.0341(14) 0.0323(13) 0.0004(10) 0.0083(10) -0.0021(10)
O10X 0.0333(10) 0.0666(14) 0.0298(9) -0.0026(9) 0.0105(8) -0.0036(9)
O11X 0.0226(9) 0.0770(15) 0.0297(9) 0.0118(9) 0.0087(7) 0.0049(9)
C12X 0.0239(12) 0.0470(16) 0.0266(12) 0.0010(11) 0.0065(10) 0.0019(11)
O13X 0.0245(10) 0.137(2) 0.0379(11) 0.0264(13) 0.0077(8) 0.0106(12)
O14X 0.0266(9) 0.0685(14) 0.0303(9) 0.0067(9) 0.0113(8) 0.0046(9)
C1Y 0.0292(14) 0.096(3) 0.0423(16) 0.0098(17) 0.0087(12) 0.0008(16)
C2Y 0.0290(14) 0.0421(17) 0.067(2) -0.0058(15) -0.0066(13) -0.0003(12)
C3Y 0.0382(15) 0.0476(18) 0.0520(18) 0.0127(14) -0.0082(13) -0.0076(13)
C4Y 0.0429(16) 0.0473(18) 0.0408(15) -0.0039(13) 0.0049(13) -0.0102(13)
C5Y 0.0448(16) 0.0360(16) 0.0579(18) 0.0022(13) 0.0115(14) -0.0078(13)
C6Y 0.0425(16) 0.055(2) 0.0445(16) 0.0088(14) 0.0104(13) -0.0046(14)
C7Y 0.0322(14) 0.063(2) 0.0436(16) -0.0072(14) 0.0029(12) 0.0058(14)
C8Y 0.0265(14) 0.103(3) 0.0473(17) -0.0097(18) 0.0111(13) 0.0029(16)
C9Y 0.0245(12) 0.0503(17) 0.0352(14) -0.0056(12) 0.0069(11) -0.0033(11)
O10Y 0.0255(11) 0.174(3) 0.0412(12) 0.0095(15) 0.0085(9) -0.0078(14)
O11Y 0.0275(10) 0.1016(19) 0.0406(11) -0.0048(11) 0.0116(9) 0.0049(11)
C12Y 0.0271(13) 0.0569(18) 0.0411(15) 0.0113(13) 0.0119(11) -0.0013(12)
O13Y 0.0378(11) 0.105(2) 0.0407(12) -0.0067(12) 0.0132(9) 0.0032(12)
O14Y 0.0234(9) 0.0764(15) 0.0378(10) 0.0082(10) 0.0131(8) 0.0085(9)

loop_
_atom_type_symbol
_atom_type_description
_atom_type_scat_dispersion_real
_atom_type_scat_dispersion_imag
_atom_type_scat_source
C C 0.0033 0.0016 'International Tables Vol C Tables 4.2.6.8 and 6.1.1.4'
H H 0.0000 0.0000 'International Tables Vol C Tables 4.2.6.8 and 6.1.1.4'
N N 0.0061 0.0033 'International Tables Vol C Tables 4.2.6.8 and 6.1.1.4'
O O 0.0106 0.0060 'International Tables Vol C Tables 4.2.6.8 and 6.1.1.4'

loop_
_geom_angle_atom_site_label_1
_geom_angle_atom_site_label_2
_geom_angle_atom_site_label_3
_geom_angle
_geom_angle_site_symmetry_1
_geom_angle_site_symmetry_3
_geom_angle_publ_flag
O10 C9 O11 122.7(2) . . ?
O10 C9 C8A 116.1(2) . . ?
O11 C9 C8A 120.9(3) . . ?
O10 C9 C1B 114.2(4) . . ?
O11 C9 C1B 118.8(4) . . ?
O13 C12 O14 123.0(2) . . ?
O13 C12 C1A 116.6(2) . . ?
O14 C12 C1A 119.6(2) . . ?
O13 C12 C8B 115.5(4) . . ?
O14 C12 C8B 116.2(5) . . ?
C16 N15 C20 123.0(2) . . ?
N15 C16 C17 120.0(2) . . ?
C18 C17 C16 117.4(2) . . ?
C18 C17 C21 122.3(2) . . ?
C16 C17 C21 120.3(2) . . ?
C17 C18 C19 122.0(2) . . ?
C20 C19 C18 117.1(2) . . ?
C20 C19 C22 120.9(2) . . ?
C18 C19 C22 122.0(2) . . ?
N15 C20 C19 120.5(2) . . ?
C24 N23 C28 122.7(2) . . ?
N23 C24 C25 120.6(2) . . ?
C24 C25 C26 117.0(2) . . ?
C24 C25 C29 121.0(3) . . ?
C26 C25 C29 121.9(2) . . ?
C27 C26 C25 122.3(2) . . ?
C28 C27 C26 117.0(2) . . ?
C28 C27 C30 120.5(2) . . ?
C26 C27 C30 122.4(2) . . ?
N23 C28 C27 120.3(2) . . ?
C2Aa C1Aa C8A 113.0(5) . . ?
C2Aa C1Aa C12 109.8(3) . . ?
C8Aa C1Aa C12 110.7(3) . . ?
C7Aa C2Aa C3A 118.6(7) . . ?
C7Aa C2Aa C1A 122.4(6) . . ?
C3Aa C2Aa C1A 118.9(6) . . ?
C4Aa C3Aa C2A 122.4(7) . . ?
C3Aa C4Aa C5A 119.9(9) . . ?
C4Aa C5Aa C6A 120.5(11) . . ?
C5Bb C6A C7B 131(2) . . ?
C7Aa C6A C5A 116.0(8) . . ?
C2Aa C7Aa C6A 122.1(7) . . ?
C1Aa C8Aa C9 112.9(3) . . ?
C8Bb C1Bb C2B 117.8(16) . . ?
C8Bb C1Bb C9 101.0(11) . . ?
C2Bb C1Bb C9 117.0(10) . . ?
C3Bb C2Bb C7B 120.2(18) . . ?
C3Bb C2Bb C1B 117.4(15) . . ?
C7Bb C2Bb C1B 122.4(18) . . ?
C2Bb C3Bb C4B 115.8(18) . . ?
C5Bb C4Bb C3B 117(2) . . ?
C6A C5Bb C4B 117(4) . . ?
C6A C7Bb C2B 114.3(18) . . ?
C1Bb C8Bb C12 101.2(12) . . ?
C8X C1X C12X 108.0(2) . . ?
C8X C1X C2X 112.5(2) . . ?
C12X C1X C2X 109.5(2) . . ?
C3X C2X C7X 118.7(3) . . ?
C3X C2X C1X 120.2(2) . . ?
C7X C2X C1X 121.1(2) . . ?
C2X C3X C4X 120.4(3) . . ?
C5X C4X C3X 120.3(3) . . ?
C6X C5X C4X 119.3(3) . . ?
C5X C6X C7X 120.7(3) . . ?
C6X C7X C2X 120.6(3) . . ?
C9X C8X C1X 115.1(2) . . ?
O10X C9X O11X 123.3(2) . . ?
O10X C9X C8X 122.2(2) . . ?
O11X C9X C8X 114.4(2) . . ?
O13X C12X O14X 123.4(2) . . ?
O13X C12X C1X 122.9(2) . . ?
O14X C12X C1X 113.7(2) . . ?
C8Y C1Y C12Y 115.3(3) . . ?
C8Y C1Y C2Y 105.8(3) . . ?
C12Y C1Y C2Y 112.6(3) . . ?
C7Y C2Y C3Y 118.8(3) . . ?
C7Y C2Y C1Y 116.8(3) . . ?
C3Y C2Y C1Y 124.3(3) . . ?
C4Y C3Y C2Y 120.3(3) . . ?
C5Y C4Y C3Y 119.4(3) . . ?
C4Y C5Y C6Y 120.0(3) . . ?
C7Y C6Y C5Y 120.6(3) . . ?
C2Y C7Y C6Y 120.9(3) . . ?
C1Y C8Y C9Y 111.9(3) . . ?
O10Y C9Y O11Y 123.6(2) . . ?
O10Y C9Y C8Y 122.6(3) . . ?
O11Y C9Y C8Y 113.6(2) . . ?
O13Y C12Y O14Y 123.9(3) . . ?
O13Y C12Y C1Y 123.0(3) . . ?
O14Y C12Y C1Y 112.8(2) . . ?

loop_
_geom_bond_atom_site_label_1
_geom_bond_atom_site_label_2
_geom_bond_distance
_geom_bond_site_symmetry_2
_geom_bond_publ_flag
C9 O10 1.220(3) . ?
C9 O11 1.262(3) . ?
C9 C8A 1.525(4) . ?
C9 C1B 1.730(18) . ?
C12 O13 1.216(3) . ?
C12 O14 1.266(3) . ?
C12 C1A 1.557(4) . ?
C12 C8B 1.635(14) . ?
N15 C16 1.336(3) . ?
N15 C20 1.339(3) . ?
C16 C17 1.391(3) . ?
C17 C18 1.384(4) . ?
C17 C21 1.501(4) . ?
C18 C19 1.400(4) . ?
C19 C20 1.378(3) . ?
C19 C22 1.499(4) . ?
N23 C24 1.335(3) . ?
N23 C28 1.339(3) . ?
C24 C25 1.376(4) . ?
C25 C26 1.390(4) . ?
C25 C29 1.505(4) . ?
C26 C27 1.386(4) . ?
C27 C28 1.385(3) . ?
C27 C30 1.499(4) . ?
C1Aa C2A 1.511(7) . ?
C1Aa C8A 1.521(6) . ?
C2Aa C7A 1.386(7) . ?
C2Aa C3A 1.389(6) . ?
C3Aa C4A 1.368(14) . ?
C4Aa C5A 1.40(2) . ?
C5Aa C6A 1.443(15) . ?
C6A C5B 1.20(4) . ?
C6A C7B 1.25(3) . ?
C6A C7A 1.437(9) . ?
C1Bb C8B 1.44(2) . ?
C1Bb C2B 1.53(2) . ?
C2Bb C3B 1.357(16) . ?
C2Bb C7B 1.400(15) . ?
C3Bb C4B 1.42(4) . ?
C4Bb C5B 1.36(6) . ?
C1X C8X 1.519(4) . ?
C1X C12X 1.529(3) . ?
C1X C2X 1.536(4) . ?
C2X C3X 1.381(4) . ?
C2X C7X 1.392(4) . ?
C3X C4X 1.391(4) . ?
C4X C5X 1.382(5) . ?
C5X C6X 1.373(5) . ?
C6X C7X 1.377(4) . ?
C8X C9X 1.503(3) . ?
C9X O10X 1.203(3) . ?
C9X O11X 1.314(3) . ?
C12X O13X 1.198(3) . ?
C12X O14X 1.308(3) . ?
C1Y C8Y 1.457(5) . ?
C1Y C12Y 1.534(4) . ?
C1Y C2Y 1.573(5) . ?
C2Y C7Y 1.364(4) . ?
C2Y C3Y 1.400(4) . ?
C3Y C4Y 1.384(4) . ?
C4Y C5Y 1.374(4) . ?
C5Y C6Y 1.375(4) . ?
C6Y C7Y 1.364(4) . ?
C8Y C9Y 1.501(4) . ?
C9Y O10Y 1.177(3) . ?
C9Y O11Y 1.316(3) . ?
C12Y O13Y 1.202(3) . ?
C12Y O14Y 1.311(3) . ?
